data_7210897
loop_
_publ_author_name
'Perras, Fr\'ed\'eric A.'
'Korobkov, Ilia'
'Bryce, David L.'

_publ_section_title
;
 NMR crystallography of sodium diphosphates: combining dipolar, shielding,
 quadrupolar, diffraction, and computational information
;
_journal_issue 43
_journal_name_full CrystEngComm
_journal_page_first 8727
_journal_paper_doi 10.1039/c3ce40875b
_journal_volume 15
_journal_year 2013
_chemical_formula_sum 'H19 Na3 O16 P2'
_chemical_formula_weight 406.06
_chemical_name_systematic
; 
 ? 
;
_space_group_IT_number 14
_symmetry_cell_setting monoclinic
_symmetry_space_group_name_Hall '-P 2yn'
_symmetry_space_group_name_H-M 'P 1 21/n 1'
_atom_sites_solution_hydrogens geom
_atom_sites_solution_primary direct
_atom_sites_solution_secondary difmap
_audit_creation_method SHELXL-97
_cell_angle_alpha 90.00
_cell_angle_beta 108.6180(10)
_cell_angle_gamma 90.00
_cell_formula_units_Z 4
_cell_length_a 6.0867(2)
_cell_length_b 31.3792(8)
_cell_length_c 8.2848(2)
_cell_measurement_reflns_used 9989
_cell_measurement_temperature 200(2)
_cell_measurement_theta_max 28.31
_cell_measurement_theta_min 2.59
_cell_volume 1499.55(7)
_computing_cell_refinement 'APEX II, Bruker (2009)'
_computing_data_collection 'APEX II, Bruker (2009)'
_computing_data_reduction 'XPREP, Bruker (2009)'
_computing_molecular_graphics 'SHELXTL, Bruker (2004)'
_computing_publication_material 'SHELXTL, Bruker (2004)'
_computing_structure_refinement 'SHELXL-97 (Sheldrick, 2008)'
_computing_structure_solution 'SHELXS-97 (Sheldrick, 2008)'
_diffrn_ambient_temperature 200(2)
_diffrn_measured_fraction_theta_full 0.975
_diffrn_measured_fraction_theta_max 0.975
_diffrn_measurement_device_type 'Bruker APEX-II CCD'
_diffrn_measurement_method '\f and \w scans'
_diffrn_radiation_monochromator graphite
_diffrn_radiation_source 'fine-focus sealed tube'
_diffrn_radiation_type MoK\a
_diffrn_radiation_wavelength 0.71073
_diffrn_reflns_av_R_equivalents 0.0144
_diffrn_reflns_av_sigmaI/netI 0.0102
_diffrn_reflns_limit_h_max 7
_diffrn_reflns_limit_h_min -7
_diffrn_reflns_limit_k_max 39
_diffrn_reflns_limit_k_min -41
_diffrn_reflns_limit_l_max 11
_diffrn_reflns_limit_l_min -10
_diffrn_reflns_number 20041
_diffrn_reflns_theta_full 28.31
_diffrn_reflns_theta_max 28.31
_diffrn_reflns_theta_min 2.60
_exptl_absorpt_coefficient_mu 0.453
_exptl_absorpt_correction_T_max 0.9603
_exptl_absorpt_correction_T_min 0.8611
_exptl_absorpt_correction_type multi-scan
_exptl_absorpt_process_details 'SADABS, Bruker (2003)'
_exptl_crystal_colour colourless
_exptl_crystal_density_diffrn 1.799
_exptl_crystal_density_meas ?
_exptl_crystal_density_method 'not measured'
_exptl_crystal_description plate
_exptl_crystal_F_000 840
_exptl_crystal_size_max 0.34
_exptl_crystal_size_mid 0.22
_exptl_crystal_size_min 0.09
_refine_diff_density_max 0.360
_refine_diff_density_min -0.401
_refine_diff_density_rms 0.061
_refine_ls_extinction_method none
_refine_ls_goodness_of_fit_ref 1.010
_refine_ls_hydrogen_treatment constr
_refine_ls_matrix_type full
_refine_ls_number_parameters 190
_refine_ls_number_reflns 3636
_refine_ls_number_restraints 0
_refine_ls_restrained_S_all 1.010
_refine_ls_R_factor_all 0.0265
_refine_ls_R_factor_gt 0.0255
_refine_ls_shift/su_max 0.001
_refine_ls_shift/su_mean 0.000
_refine_ls_structure_factor_coef Fsqd
_refine_ls_weighting_details 'calc w=1/[\s^2^(Fo^2^)+(0.0471P)^2^+0.8850P] where P=(Fo^2^+2Fc^2^)/3'
_refine_ls_weighting_scheme calc
_refine_ls_wR_factor_gt 0.0739
_refine_ls_wR_factor_ref 0.0746
_reflns_number_gt 3515
_reflns_number_total 3636
_reflns_threshold_expression >2sigma(I)
_cod_data_source_file c3ce40875b.txt
_cod_data_source_block db101
_cod_depositor_comments
;
The following automatic conversions were performed:

'_symmetry_cell_setting' value 'Monoclinic' changed to 'monoclinic'
according to /home/saulius/struct/CIF-dictionaries/cif_core.dic
dictionary named 'cif_core.dic' version 2.4.2 from 2011-04-26.

Automatic conversion script
Id: cif_fix_values 1891 2012-01-12 08:04:46Z andrius 

The following automatic conversions were performed:

'_exptl_crystal_density_meas' value 'n/a' was changed to '?' - the
value is perceived as not measured.

Automatic conversion script
Id: cif_fix_values 3008 2015-01-20 13:52:24Z robertas 
;
_cod_original_sg_symbol_H-M P2(1)/n
_cod_database_code 7210897

loop_
_symmetry_equiv_pos_as_xyz
'x, y, z'
'-x+1/2, y+1/2, -z+1/2'
'-x, -y, -z'
'x-1/2, -y-1/2, z-1/2'

loop_
_atom_site_label
_atom_site_type_symbol
_atom_site_fract_x
_atom_site_fract_y
_atom_site_fract_z
_atom_site_U_iso_or_equiv
_atom_site_adp_type
_atom_site_occupancy
_atom_site_symmetry_multiplicity
_atom_site_calc_flag
_atom_site_refinement_flags
Na1 Na 0.35802(9) 0.258704(17) 0.11929(7) 0.01556(12) Uani 1 1 d .
Na2 Na 0.68045(9) 0.166508(17) 0.16789(7) 0.01632(12) Uani 1 1 d .
Na3 Na 0.78917(9) 0.983030(18) 0.59364(7) 0.01798(12) Uani 1 1 d .
P1 P 0.39206(5) 0.390969(9) 0.39974(4) 0.00925(8) Uani 1 1 d .
P2 P 0.00063(5) 0.336862(10) 0.21737(4) 0.00946(8) Uani 1 1 d .
O1 O 0.46422(16) 0.36004(3) 0.54515(11) 0.01469(18) Uani 1 1 d .
O2 O 0.27663(17) 0.43098(3) 0.42969(12) 0.01684(19) Uani 1 1 d .
O3 O 0.60195(16) 0.40440(3) 0.33870(12) 0.01523(18) Uani 1 1 d .
H3A H 0.6911 0.3835 0.3471 0.018 Uiso 1 1 calc R
O4 O 0.22666(16) 0.36730(3) 0.23455(11) 0.01351(18) Uani 1 1 d .
O5 O 0.08510(17) 0.29152(3) 0.22611(12) 0.01604(19) Uani 1 1 d .
O6 O -0.08503(15) 0.34816(3) 0.36599(11) 0.01300(17) Uani 1 1 d .
O7 O -0.16573(16) 0.34876(3) 0.04523(11) 0.01671(19) Uani 1 1 d .
O8 O 0.11504(16) 0.21745(3) -0.11377(12) 0.01598(18) Uani 1 1 d .
H8A H 0.2256 0.1974 -0.1279 0.019 Uiso 1 1 d R
H8B H -0.0078 0.2025 -0.0781 0.019 Uiso 1 1 d R
O9 O 0.38364(17) 0.32526(3) -0.03322(12) 0.0189(2) Uani 1 1 d .
H9A H 0.5452 0.3310 -0.0085 0.023 Uiso 1 1 d R
H9B H 0.3145 0.3451 0.0326 0.023 Uiso 1 1 d R
O10 O 0.34740(16) 0.18873(3) 0.24265(12) 0.01715(19) Uani 1 1 d .
H10A H 0.2154 0.1741 0.1697 0.021 Uiso 1 1 d R
H10B H 0.3728 0.1809 0.3648 0.021 Uiso 1 1 d R
O11 O 0.70401(17) 0.23587(3) 0.06295(12) 0.01842(19) Uani 1 1 d .
H11A H 0.6717 0.2323 -0.0569 0.022 Uiso 1 1 d R
H11B H 0.8363 0.2563 0.1094 0.022 Uiso 1 1 d R
O12 O 0.64203(18) 0.09225(3) 0.22423(13) 0.0211(2) Uani 1 1 d .
H12A H 0.4936 0.0868 0.2362 0.025 Uiso 1 1 d R
H12B H 0.6494 0.0803 0.1135 0.025 Uiso 1 1 d R
O13 O 0.48773(18) 1.01526(3) 0.69013(13) 0.0224(2) Uani 1 1 d .
H13A H 0.5786 1.0373 0.7598 0.027 Uiso 1 1 d R
H13B H 0.3733 1.0036 0.7433 0.027 Uiso 1 1 d R
O14 O 0.75215(18) 0.91345(3) 0.68222(13) 0.0193(2) Uani 1 1 d .
H14A H 0.8692 0.8993 0.7712 0.023 Uiso 1 1 d R
H14B H 0.6937 0.8943 0.5804 0.023 Uiso 1 1 d R
O15 O 1.08294(18) 0.95108(3) 0.48463(12) 0.0196(2) Uani 1 1 d .
H15A H 1.0123 0.9315 0.3947 0.023 Uiso 1 1 d R
H15B H 1.1749 0.9353 0.5900 0.023 Uiso 1 1 d R
O16 O 0.87261(19) 0.00165(3) 0.15756(13) 0.0219(2) Uani 1 1 d .
H16A H 0.8809 -0.0262 0.1132 0.026 Uiso 1 1 d R
H16B H 0.8459 0.0236 0.0649 0.026 Uiso 1 1 d R

loop_
_atom_site_aniso_label
_atom_site_aniso_U_11
_atom_site_aniso_U_22
_atom_site_aniso_U_33
_atom_site_aniso_U_23
_atom_site_aniso_U_13
_atom_site_aniso_U_12
Na1 0.0147(2) 0.0146(3) 0.0174(2) -0.00194(18) 0.00519(19) -0.00040(19)
Na2 0.0169(3) 0.0157(3) 0.0171(2) -0.00021(19) 0.0066(2) 0.00130(19)
Na3 0.0183(3) 0.0159(3) 0.0198(3) 0.00151(19) 0.0062(2) -0.0001(2)
P1 0.00874(14) 0.00834(15) 0.01020(14) -0.00001(10) 0.00236(10) 0.00022(10)
P2 0.00932(15) 0.01049(15) 0.00873(14) -0.00081(10) 0.00310(10) -0.00090(10)
O1 0.0132(4) 0.0158(4) 0.0146(4) 0.0050(3) 0.0038(3) 0.0021(3)
O2 0.0211(5) 0.0122(4) 0.0170(4) -0.0022(3) 0.0058(3) 0.0044(4)
O3 0.0110(4) 0.0133(4) 0.0223(4) 0.0045(3) 0.0065(3) 0.0000(3)
O4 0.0140(4) 0.0160(4) 0.0119(4) -0.0034(3) 0.0061(3) -0.0054(3)
O5 0.0191(5) 0.0114(4) 0.0198(4) -0.0008(3) 0.0093(4) 0.0009(3)
O6 0.0124(4) 0.0160(4) 0.0123(4) -0.0009(3) 0.0064(3) 0.0003(3)
O7 0.0154(4) 0.0216(5) 0.0108(4) 0.0011(3) 0.0009(3) -0.0020(4)
O8 0.0146(4) 0.0163(4) 0.0165(4) -0.0001(3) 0.0041(3) 0.0009(3)
O9 0.0157(4) 0.0227(5) 0.0183(4) 0.0006(4) 0.0054(4) -0.0004(4)
O10 0.0173(5) 0.0183(5) 0.0149(4) 0.0016(3) 0.0038(3) -0.0035(4)
O11 0.0197(5) 0.0169(5) 0.0204(4) -0.0033(4) 0.0089(4) -0.0037(4)
O12 0.0239(5) 0.0202(5) 0.0217(5) 0.0027(4) 0.0107(4) 0.0013(4)
O13 0.0209(5) 0.0248(5) 0.0216(5) -0.0061(4) 0.0067(4) -0.0061(4)
O14 0.0222(5) 0.0155(5) 0.0193(4) 0.0009(3) 0.0053(4) 0.0002(4)
O15 0.0251(5) 0.0154(5) 0.0176(4) 0.0004(3) 0.0060(4) 0.0005(4)
O16 0.0300(5) 0.0166(5) 0.0193(5) 0.0024(4) 0.0082(4) 0.0037(4)

loop_
_atom_type_symbol
_atom_type_description
_atom_type_scat_dispersion_real
_atom_type_scat_dispersion_imag
_atom_type_scat_source
O O 0.0106 0.0060 'International Tables Vol C Tables 4.2.6.8 and 6.1.1.4'
H H 0.0000 0.0000 'International Tables Vol C Tables 4.2.6.8 and 6.1.1.4'
Na Na 0.0362 0.0249 'International Tables Vol C Tables 4.2.6.8 and 6.1.1.4'
P P 0.1023 0.0942 'International Tables Vol C Tables 4.2.6.8 and 6.1.1.4'

loop_
_geom_angle_atom_site_label_1
_geom_angle_atom_site_label_2
_geom_angle_atom_site_label_3
_geom_angle
_geom_angle_site_symmetry_1
_geom_angle_site_symmetry_3
O5 Na1 O8 81.19(4) . 4_666
O5 Na1 O8 102.17(4) . .
O8 Na1 O8 165.42(3) 4_666 .
O5 Na1 O11 165.74(4) . .
O8 Na1 O11 85.28(4) 4_666 .
O8 Na1 O11 92.06(4) . .
O5 Na1 O10 96.92(4) . .
O8 Na1 O10 89.50(4) 4_666 .
O8 Na1 O10 76.05(4) . .
O11 Na1 O10 87.42(4) . .
O5 Na1 O9 89.41(4) . .
O8 Na1 O9 94.54(4) 4_666 .
O8 Na1 O9 99.65(4) . .
O11 Na1 O9 87.16(4) . .
O10 Na1 O9 172.96(4) . .
O5 Na1 Na2 140.10(3) . .
O8 Na1 Na2 88.55(3) 4_666 .
O8 Na1 Na2 79.80(3) . .
O11 Na1 Na2 43.28(3) . .
O10 Na1 Na2 44.23(3) . .
O9 Na1 Na2 129.98(3) . .
O11 Na2 O10 89.02(4) . .
O11 Na2 O9 102.02(4) . 4_666
O10 Na2 O9 84.39(4) . 4_666
O11 Na2 O12 170.10(4) . .
O10 Na2 O12 95.10(4) . .
O9 Na2 O12 87.37(4) 4_666 .
O11 Na2 O1 91.56(4) . 4_665
O10 Na2 O1 169.62(4) . 4_665
O9 Na2 O1 105.61(4) 4_666 4_665
O12 Na2 O1 82.78(4) . 4_665
O11 Na2 O6 84.22(4) . 4_665
O10 Na2 O6 89.01(3) . 4_665
O9 Na2 O6 170.80(4) 4_666 4_665
O12 Na2 O6 86.85(4) . 4_665
O1 Na2 O6 80.74(3) 4_665 4_665
O11 Na2 P1 99.62(3) . 4_665
O10 Na2 P1 147.61(3) . 4_665
O9 Na2 P1 123.37(3) 4_666 4_665
O12 Na2 P1 72.22(3) . 4_665
O1 Na2 P1 22.40(2) 4_665 4_665
O6 Na2 P1 61.26(2) 4_665 4_665
O11 Na2 Na1 44.25(3) . .
O10 Na2 Na1 44.86(3) . .
O9 Na2 Na1 96.70(3) 4_666 .
O12 Na2 Na1 138.57(3) . .
O1 Na2 Na1 134.22(3) 4_665 .
O6 Na2 Na1 82.99(3) 4_665 .
P1 Na2 Na1 133.309(19) 4_665 .
O14 Na3 O15 166.75(5) . 3_776
O14 Na3 O13 102.65(4) . 3_676
O15 Na3 O13 84.41(4) 3_776 3_676
O14 Na3 O13 97.25(4) . .
O15 Na3 O13 94.29(4) 3_776 .
O13 Na3 O13 86.89(4) 3_676 .
O14 Na3 O16 93.35(4) . 3_766
O15 Na3 O16 78.35(4) 3_776 3_766
O13 Na3 O16 162.05(4) 3_676 3_766
O13 Na3 O16 99.24(4) . 3_766
O14 Na3 O15 83.61(4) . .
O15 Na3 O15 85.09(4) 3_776 .
O13 Na3 O15 90.85(4) 3_676 .
O13 Na3 O15 177.71(4) . .
O16 Na3 O15 82.81(4) 3_766 .
O14 Na3 Na3 103.73(4) . 3_676
O15 Na3 Na3 89.15(3) 3_776 3_676
O13 Na3 Na3 43.73(3) 3_676 3_676
O13 Na3 Na3 43.16(3) . 3_676
O16 Na3 Na3 139.72(4) 3_766 3_676
O15 Na3 Na3 134.58(4) . 3_676
O14 Na3 Na3 124.86(4) . 3_776
O15 Na3 Na3 43.51(3) 3_776 3_776
O13 Na3 Na3 86.86(3) 3_676 3_776
O13 Na3 Na3 137.76(4) . 3_776
O16 Na3 Na3 77.23(3) 3_766 3_776
O15 Na3 Na3 41.59(3) . 3_776
Na3 Na3 Na3 118.36(3) 3_676 3_776
O1 P1 O2 116.24(5) . .
O1 P1 O3 111.83(5) . .
O2 P1 O3 107.49(6) . .
O1 P1 O4 109.25(5) . .
O2 P1 O4 109.31(5) . .
O3 P1 O4 101.72(5) . .
O1 P1 Na2 37.86(4) . 4_566
O2 P1 Na2 92.33(4) . 4_566
O3 P1 Na2 149.68(4) . 4_566
O4 P1 Na2 92.65(3) . 4_566
O5 P2 O7 113.26(6) . .
O5 P2 O6 112.36(5) . .
O7 P2 O6 113.99(5) . .
O5 P2 O4 106.33(5) . .
O7 P2 O4 103.22(5) . .
O6 P2 O4 106.72(5) . .
P1 O1 Na2 119.74(5) . 4_566
P1 O4 P2 128.67(6) . .
P2 O5 Na1 131.76(6) . .
P2 O6 Na2 118.51(5) . 4_566
Na1 O8 Na1 129.02(4) 4_565 .
Na2 O9 Na1 121.47(5) 4_565 .
Na2 O10 Na1 90.91(4) . .
Na2 O11 Na1 92.48(4) . .
Na3 O13 Na3 93.11(4) 3_676 .
Na3 O15 Na3 94.91(4) 3_776 .

loop_
_geom_bond_atom_site_label_1
_geom_bond_atom_site_label_2
_geom_bond_distance
_geom_bond_site_symmetry_2
Na1 O5 2.3541(10) .
Na1 O8 2.3853(10) 4_666
Na1 O8 2.4017(11) .
Na1 O11 2.4071(11) .
Na1 O10 2.4315(11) .
Na1 O9 2.4715(11) .
Na1 Na2 3.4466(8) .
Na2 O11 2.3649(11) .
Na2 O10 2.4043(11) .
Na2 O9 2.4027(11) 4_666
Na2 O12 2.4025(12) .
Na2 O1 2.4151(10) 4_665
Na2 O6 2.5492(10) 4_665
Na2 P1 3.4168(6) 4_665
Na3 O14 2.3371(11) .
Na3 O15 2.3716(11) 3_776
Na3 O13 2.4167(12) 3_676
Na3 O13 2.4423(12) .
Na3 O16 2.4512(12) 3_766
Na3 O15 2.4595(12) .
Na3 Na3 3.5279(11) 3_676
Na3 Na3 3.5596(11) 3_776
P1 O1 1.4995(9) .
P1 O2 1.4977(10) .
P1 O3 1.5742(9) .
P1 O4 1.5995(9) .
P1 Na2 3.4168(6) 4_566
P2 O5 1.5066(10) .
P2 O7 1.5088(9) .
P2 O6 1.5243(9) .
P2 O4 1.6432(9) .
O1 Na2 2.4151(10) 4_566
O6 Na2 2.5492(10) 4_566
O8 Na1 2.3852(10) 4_565
O9 Na2 2.4026(11) 4_565
O13 Na3 2.4167(12) 3_676
O15 Na3 2.3715(11) 3_776
O16 Na3 2.4512(12) 3_766

loop_
_geom_torsion_atom_site_label_1
_geom_torsion_atom_site_label_2
_geom_torsion_atom_site_label_3
_geom_torsion_atom_site_label_4
_geom_torsion
_geom_torsion_site_symmetry_1
_geom_torsion_site_symmetry_4
O5 Na1 Na2 O11 -159.04(6) . .
O8 Na1 Na2 O11 -84.66(4) 4_666 .
O8 Na1 Na2 O11 104.14(4) . .
O10 Na1 Na2 O11 -175.44(5) . .
O9 Na1 Na2 O11 10.04(5) . .
O5 Na1 Na2 O10 16.39(6) . .
O8 Na1 Na2 O10 90.77(4) 4_666 .
O8 Na1 Na2 O10 -80.42(4) . .
O11 Na1 Na2 O10 175.44(5) . .
O9 Na1 Na2 O10 -174.52(5) . .
O5 Na1 Na2 O9 -58.68(6) . 4_666
O8 Na1 Na2 O9 15.70(4) 4_666 4_666
O8 Na1 Na2 O9 -155.50(4) . 4_666
O11 Na1 Na2 O9 100.36(5) . 4_666
O10 Na1 Na2 O9 -75.07(4) . 4_666
O9 Na1 Na2 O9 110.40(5) . 4_666
O5 Na1 Na2 O12 34.94(7) . .
O8 Na1 Na2 O12 109.33(5) 4_666 .
O8 Na1 Na2 O12 -61.87(5) . .
O11 Na1 Na2 O12 -166.01(6) . .
O10 Na1 Na2 O12 18.55(6) . .
O9 Na1 Na2 O12 -155.97(5) . .
O5 Na1 Na2 O1 -178.17(5) . 4_665
O8 Na1 Na2 O1 -103.79(5) 4_666 4_665
O8 Na1 Na2 O1 85.01(5) . 4_665
O11 Na1 Na2 O1 -19.13(5) . 4_665
O10 Na1 Na2 O1 165.43(6) . 4_665
O9 Na1 Na2 O1 -9.09(6) . 4_665
O5 Na1 Na2 O6 112.06(5) . 4_665
O8 Na1 Na2 O6 -173.56(3) 4_666 4_665
O8 Na1 Na2 O6 15.24(3) . 4_665
O11 Na1 Na2 O6 -88.90(4) . 4_665
O10 Na1 Na2 O6 95.66(4) . 4_665
O9 Na1 Na2 O6 -78.86(4) . 4_665
O5 Na1 Na2 P1 150.65(5) . 4_665
O8 Na1 Na2 P1 -134.97(3) 4_666 4_665
O8 Na1 Na2 P1 53.83(4) . 4_665
O11 Na1 Na2 P1 -50.31(4) . 4_665
O10 Na1 Na2 P1 134.26(4) . 4_665
O9 Na1 Na2 P1 -40.27(5) . 4_665
O2 P1 O1 Na2 55.92(8) . 4_566
O3 P1 O1 Na2 179.87(5) . 4_566
O4 P1 O1 Na2 -68.32(7) . 4_566
O1 P1 O4 P2 48.31(9) . .
O2 P1 O4 P2 -79.91(9) . .
O3 P1 O4 P2 166.64(7) . .
Na2 P1 O4 P2 13.50(8) 4_566 .
O5 P2 O4 P1 -98.43(8) . .
O7 P2 O4 P1 142.14(8) . .
O6 P2 O4 P1 21.70(9) . .
O7 P2 O5 Na1 75.73(9) . .
O6 P2 O5 Na1 -153.33(7) . .
O4 P2 O5 Na1 -36.93(8) . .
O8 Na1 O5 P2 87.12(8) 4_666 .
O8 Na1 O5 P2 -107.31(8) . .
O11 Na1 O5 P2 68.5(2) . .
O10 Na1 O5 P2 175.53(7) . .
O9 Na1 O5 P2 -7.56(8) . .
Na2 Na1 O5 P2 164.10(5) . .
O5 P2 O6 Na2 52.12(7) . 4_566
O7 P2 O6 Na2 -177.32(5) . 4_566
O4 P2 O6 Na2 -64.05(6) . 4_566
O5 Na1 O8 Na1 70.46(6) . 4_565
O8 Na1 O8 Na1 172.37(14) 4_666 4_565
O11 Na1 O8 Na1 -108.50(6) . 4_565
O10 Na1 O8 Na1 164.67(6) . 4_565
O9 Na1 O8 Na1 -21.03(7) . 4_565
Na2 Na1 O8 Na1 -150.20(5) . 4_565
O5 Na1 O9 Na2 -100.33(5) . 4_565
O8 Na1 O9 Na2 178.56(5) 4_666 4_565
O8 Na1 O9 Na2 1.91(6) . 4_565
O11 Na1 O9 Na2 93.52(5) . 4_565
O10 Na1 O9 Na2 53.8(3) . 4_565
Na2 Na1 O9 Na2 86.65(5) . 4_565
O11 Na2 O10 Na1 3.18(4) . .
O9 Na2 O10 Na1 105.36(4) 4_666 .
O12 Na2 O10 Na1 -167.80(4) . .
O1 Na2 O10 Na1 -90.1(2) 4_665 .
O6 Na2 O10 Na1 -81.05(3) 4_665 .
P1 Na2 O10 Na1 -103.37(6) 4_665 .
O5 Na1 O10 Na2 -169.49(4) . .
O8 Na1 O10 Na2 -88.43(4) 4_666 .
O8 Na1 O10 Na2 89.64(4) . .
O11 Na1 O10 Na2 -3.13(4) . .
O9 Na1 O10 Na2 36.6(3) . .
O10 Na2 O11 Na1 -3.22(4) . .
O9 Na2 O11 Na1 -87.27(4) 4_666 .
O12 Na2 O11 Na1 111.5(2) . .
O1 Na2 O11 Na1 166.41(4) 4_665 .
O6 Na2 O11 Na1 85.88(3) 4_665 .
P1 Na2 O11 Na1 145.40(3) 4_665 .
O5 Na1 O11 Na2 111.36(16) . .
O8 Na1 O11 Na2 92.89(4) 4_666 .
O8 Na1 O11 Na2 -72.75(4) . .
O10 Na1 O11 Na2 3.19(4) . .
O9 Na1 O11 Na2 -172.31(4) . .
O14 Na3 O13 Na3 -102.36(4) . 3_676
O15 Na3 O13 Na3 84.15(4) 3_776 3_676
O13 Na3 O13 Na3 0.0 3_676 3_676
O16 Na3 O13 Na3 163.03(4) 3_766 3_676
O15 Na3 O13 Na3 9.7(11) . 3_676
Na3 Na3 O13 Na3 81.88(6) 3_776 3_676
O14 Na3 O15 Na3 -173.06(5) . 3_776
O15 Na3 O15 Na3 0.0 3_776 3_776
O13 Na3 O15 Na3 84.31(4) 3_676 3_776
O13 Na3 O15 Na3 74.6(11) . 3_776
O16 Na3 O15 Na3 -78.85(4) 3_766 3_776
Na3 Na3 O15 Na3 83.94(5) 3_676 3_776
